data_7009445
loop_
_publ_author_name
'Kawano, Masaki'
'Ishikawa, Ayako'
'Morioka, Yoshiyuki'
'Tomizawa, Hiroshi'
'Miki, Ei-ichi'
'Ohashi, Yuji'

_publ_section_title
;
 X-Ray diffraction and spectroscopic studies of the light-induced
 metastable state of a ethylenediamine nitrosyl ruthenium complex
;
_journal_issue 14
_journal_name_full 'Journal of the Chemical Society, Dalton Transactions'
_journal_page_first 2425
_journal_paper_doi 10.1039/b001132k
_journal_year 2000
_chemical_formula_sum 'C4 H18 Cl3 N5 O2 Ru'
_chemical_formula_weight 375.65
_chemical_name_systematic
; 
 ? 
;
_space_group_IT_number 33
_symmetry_cell_setting orthorhombic
_symmetry_space_group_name_Hall 'P 2c -2n'
_symmetry_space_group_name_H-M 'P n a 21'
_atom_sites_solution_hydrogens geom
_atom_sites_solution_primary direct
_atom_sites_solution_secondary difmap
_audit_creation_method SHELXL-97
_cell_angle_alpha 90.00
_cell_angle_beta 90.00
_cell_angle_gamma 90.00
_cell_formula_units_Z 4
_cell_length_a 15.4889(3)
_cell_length_b 8.4263(2)
_cell_length_c 10.0578(2)
_cell_measurement_reflns_used 8192
_cell_measurement_temperature 106(2)
_cell_measurement_theta_max 20
_cell_measurement_theta_min 2.0
_cell_volume 1312.68(5)
_computing_cell_refinement 'Siemens SAINT'
_computing_data_collection 'Siemens SMART'
_computing_data_reduction 'Siemens SAINT & SADABS'
_computing_molecular_graphics 'Siemens XP'
_computing_publication_material 'Siemens SHELXTL'
_computing_structure_refinement 'SHELXL-97 (Sheldrick, 1997)'
_computing_structure_solution 'SHELXS-97 (Sheldrick, 1990)'
_diffrn_ambient_temperature 106(2)
_diffrn_measured_fraction_theta_full 0.992
_diffrn_measured_fraction_theta_max 0.992
_diffrn_measurement_device_type 'Siemens SMART CCD area detector'
_diffrn_measurement_method 'omega scan'
_diffrn_radiation_monochromator graphite
_diffrn_radiation_source 'rotating anode'
_diffrn_radiation_type MoK\a
_diffrn_radiation_wavelength 0.71073
_diffrn_reflns_av_R_equivalents 0.0314
_diffrn_reflns_av_sigmaI/netI 0.0215
_diffrn_reflns_limit_h_max 39
_diffrn_reflns_limit_h_min -39
_diffrn_reflns_limit_k_max 21
_diffrn_reflns_limit_k_min -20
_diffrn_reflns_limit_l_max 24
_diffrn_reflns_limit_l_min -25
_diffrn_reflns_number 137867
_diffrn_reflns_theta_full 65.65
_diffrn_reflns_theta_max 65.65
_diffrn_reflns_theta_min 2.63
_exptl_absorpt_coefficient_mu 1.796
_exptl_absorpt_correction_T_max 0.8766
_exptl_absorpt_correction_T_min 0.7549
_exptl_absorpt_correction_type semi-empirical
_exptl_absorpt_process_details 'Absorption was corrected by SADABS. '
_exptl_crystal_colour 'brownish yellow'
_exptl_crystal_density_diffrn 1.901
_exptl_crystal_density_method 'not measured'
_exptl_crystal_description block
_exptl_crystal_F_000 752
_exptl_crystal_size_max 0.24
_exptl_crystal_size_mid 0.18
_exptl_crystal_size_min 0.10
_refine_diff_density_max 1.584
_refine_diff_density_min -1.740
_refine_diff_density_rms 0.110
_refine_ls_abs_structure_details 'Flack H D (1983), Acta Cryst. A39, 876-881'
_refine_ls_abs_structure_Flack 0.006(7)
_refine_ls_extinction_coef 0.0125(3)
_refine_ls_extinction_expression Fc^*^=kFc[1+0.001xFc^2^\l^3^/sin(2\q)]^-1/4^
_refine_ls_extinction_method SHELXL
_refine_ls_goodness_of_fit_ref 1.010
_refine_ls_hydrogen_treatment mixed
_refine_ls_matrix_type full
_refine_ls_number_parameters 86
_refine_ls_number_reflns 22032
_refine_ls_number_restraints 1
_refine_ls_restrained_S_all 1.010
_refine_ls_R_factor_all 0.0238
_refine_ls_R_factor_gt 0.0184
_refine_ls_shift/su_max 0.013
_refine_ls_shift/su_mean 0.003
_refine_ls_structure_factor_coef Fsqd
_refine_ls_weighting_details 'calc w=1/[\s^2^(Fo^2^)+(0.0192P)^2^+0.0000P] where P=(Fo^2^+2Fc^2^)/3'
_refine_ls_weighting_scheme calc
_refine_ls_wR_factor_gt 0.0367
_refine_ls_wR_factor_ref 0.0375
_reflns_number_gt 19518
_reflns_number_total 22032
_reflns_threshold_expression >2sigma(I)
_cod_data_source_file b001132k.txt
_cod_data_source_block 428nm
_cod_original_sg_symbol_H-M Pna2(1)
_cod_database_code 7009445

loop_
_symmetry_equiv_pos_as_xyz
'x, y, z'
'-x, -y, z+1/2'
'x+1/2, -y+1/2, z'
'-x+1/2, y+1/2, z+1/2'

loop_
_atom_site_label
_atom_site_type_symbol
_atom_site_fract_x
_atom_site_fract_y
_atom_site_fract_z
_atom_site_U_iso_or_equiv
_atom_site_adp_type
_atom_site_occupancy
_atom_site_symmetry_multiplicity
_atom_site_calc_flag
_atom_site_refinement_flags
_atom_site_disorder_assembly
_atom_site_disorder_group
Ru1 Ru 0.107954(2) 0.280017(3) 0.303671(5) 0.00545(0) Uani 1 1 d G . .
N1 N 0.004414(9) 0.35258(4) 0.33393(3) 0.008 Uani 0.920(4) 1 d PG A 1
O1 O -0.062873(15) 0.40408(7) 0.35334(5) 0.015 Uani 0.920(4) 1 d PG A 1
O2 O 0.229217(11) 0.19202(5) 0.26356(4) 0.010 Uani 0.920(4) 1 d PG A 1
H1W H 0.2747 0.2606 0.2628 0.017 Uiso 0.920(4) 1 d PG A 1
H2W H 0.2385 0.1071 0.3012 0.029 Uiso 0.920(4) 1 d PG A 1
N2 N 0.16599(2) 0.49165(3) 0.37097(4) 0.009 Uani 0.920(4) 1 d PG A 1
H2A H 0.1356 0.5729 0.3400 0.025 Uiso 0.920(4) 1 d PG A 1
H2B H 0.2220 0.4935 0.3455 0.033 Uiso 0.920(4) 1 d PG A 1
C1 C 0.16867(3) 0.48901(6) 0.51934(4) 0.012 Uani 0.920(4) 1 d PG A 1
H1A H 0.2025 0.5663 0.5513 0.019 Uiso 0.920(4) 1 d PG A 1
H1B H 0.1131 0.5150 0.5531 0.024 Uiso 0.920(4) 1 d PG A 1
C2 C 0.19449(3) 0.32262(8) 0.56317(3) 0.013 Uani 0.920(4) 1 d PG A 1
H2C H 0.1945 0.3129 0.6579 0.029 Uiso 0.920(4) 1 d PG A 1
H2D H 0.2529 0.2900 0.5313 0.019 Uiso 0.920(4) 1 d PG A 1
N3 N 0.13143(3) 0.20901(5) 0.502304(15) 0.009 Uani 0.920(4) 1 d PG A 1
H3A H 0.1477 0.1083 0.5098 0.019 Uiso 0.920(4) 1 d PG A 1
H3B H 0.0834 0.2116 0.5494 0.021 Uiso 0.920(4) 1 d PG A 1
N4 N 0.06728(3) 0.05960(3) 0.22570(4) 0.009 Uani 0.920(4) 1 d PG A 1
H4A H 0.0098 0.0469 0.2415 0.023 Uiso 0.920(4) 1 d PG A 1
H4B H 0.0993 -0.0204 0.2534 0.012 Uiso 0.920(4) 1 d PG A 1
C3 C 0.07709(3) 0.06220(6) 0.07752(4) 0.011 Uani 0.920(4) 1 d PG A 1
H3C H 0.1367 0.0420 0.0589 0.015 Uiso 0.920(4) 1 d PG A 1
H3D H 0.0453 -0.0279 0.0388 0.020 Uiso 0.920(4) 1 d PG A 1
C4 C 0.05184(3) 0.22555(8) 0.02701(2) 0.012 Uani 0.920(4) 1 d PG A 1
H4C H -0.0048 0.2512 0.0515 0.029 Uiso 0.920(4) 1 d PG A 1
H4D H 0.0649 0.2347 -0.0708 0.025 Uiso 0.920(4) 1 d PG A 1
N5 N 0.10436(3) 0.34444(5) 0.101824(13) 0.010 Uani 0.920(4) 1 d PG A 1
H5A H 0.1576 0.3451 0.0675 0.016 Uiso 0.920(4) 1 d PG A 1
H5B H 0.0833 0.4418 0.1002 0.018 Uiso 0.920(4) 1 d PG A 1
O1E O -0.0014(3) 0.3543(5) 0.3357(4) 0.0022(5) Uiso 0.080(4) 1 d P A 2
N1E N -0.0702(4) 0.4067(8) 0.3551(6) 0.0070(6) Uiso 0.080(4) 1 d P A 2
O2E O 0.2281(3) 0.1930(8) 0.2648(6) 0.0083(5) Uiso 0.080(4) 1 d P A 2
N2E N 0.1625(3) 0.4961(5) 0.3705(5) 0.0037(5) Uiso 0.080(4) 1 d P A 2
C1E C 0.1645(4) 0.4958(7) 0.5204(6) 0.0058(6) Uiso 0.080(4) 1 d P A 2
C2E C 0.1914(4) 0.3292(8) 0.5658(6) 0.0064(6) Uiso 0.080(4) 1 d P A 2
N3E N 0.1291(4) 0.2148(7) 0.5041(4) 0.0053(5) Uiso 0.080(4) 1 d P A 2
N4E N 0.0637(4) 0.0585(6) 0.2280(6) 0.0053(5) Uiso 0.080(4) 1 d P A 2
C3E C 0.0739(5) 0.0605(8) 0.0775(6) 0.0069(6) Uiso 0.080(4) 1 d P A 2
C4E C 0.0480(4) 0.2237(9) 0.0280(6) 0.0072(6) Uiso 0.080(4) 1 d P A 2
N5E N 0.1010(4) 0.3436(7) 0.1014(4) 0.0055(5) Uiso 0.080(4) 1 d P A 2
Cl1 Cl 0.230695(9) -0.115499(16) 0.402965(13) 0.01146(2) Uani 1 1 d . . .
Cl2 Cl -0.032056(10) 0.316004(16) 0.675337(15) 0.01294(2) Uani 1 1 d . . .
Cl3 Cl 0.361183(8) 0.442330(16) 0.260103(15) 0.01183(2) Uani 1 1 d . . .

loop_
_atom_site_aniso_label
_atom_site_aniso_U_11
_atom_site_aniso_U_22
_atom_site_aniso_U_33
_atom_site_aniso_U_23
_atom_site_aniso_U_13
_atom_site_aniso_U_12
Ru1 0.00577(1) 0.00512(1) 0.00547(1) -0.00005(1) 0.00025(1) -0.00008(1)
N1 0.007 0.008 0.010 -0.001 0.000 0.001
O1 0.009 0.015 0.020 -0.002 0.002 0.004
O2 0.007 0.009 0.012 0.000 0.001 0.001
N2 0.009 0.007 0.011 -0.001 0.000 -0.001
C1 0.014 0.011 0.011 -0.003 -0.001 -0.001
C2 0.014 0.014 0.011 0.000 -0.004 0.000
N3 0.011 0.009 0.008 0.001 0.000 0.001
N4 0.009 0.007 0.010 -0.001 0.000 -0.001
C3 0.015 0.009 0.010 -0.002 0.001 -0.001
C4 0.016 0.012 0.010 0.000 -0.003 0.000
N5 0.012 0.008 0.008 0.001 0.001 0.001
Cl1 0.01358(4) 0.00964(3) 0.01117(4) 0.00054(3) -0.00135(3) 0.00239(3)
Cl2 0.01661(5) 0.00793(3) 0.01430(4) 0.00027(3) 0.00588(4) 0.00252(3)
Cl3 0.00785(3) 0.01359(4) 0.01406(4) 0.00111(4) 0.00061(3) -0.00173(3)

loop_
_atom_type_symbol
_atom_type_description
_atom_type_scat_dispersion_real
_atom_type_scat_dispersion_imag
_atom_type_scat_source
C C 0.0033 0.0016 'International Tables Vol C Tables 4.2.6.8 and 6.1.1.4'
H H 0.0000 0.0000 'International Tables Vol C Tables 4.2.6.8 and 6.1.1.4'
N N 0.0061 0.0033 'International Tables Vol C Tables 4.2.6.8 and 6.1.1.4'
O O 0.0106 0.0060 'International Tables Vol C Tables 4.2.6.8 and 6.1.1.4'
Cl Cl 0.1484 0.1585 'International Tables Vol C Tables 4.2.6.8 and 6.1.1.4'
Ru Ru -1.2594 0.8363 'International Tables Vol C Tables 4.2.6.8 and 6.1.1.4'

loop_
_geom_angle_atom_site_label_1
_geom_angle_atom_site_label_2
_geom_angle_atom_site_label_3
_geom_angle
_geom_angle_site_symmetry_1
_geom_angle_site_symmetry_3
_geom_angle_publ_flag
N1 Ru1 O1E 0.57(13) . . ?
N1 Ru1 O2E 178.83(17) . . ?
O1E Ru1 O2E 178.49(17) . . ?
N1 Ru1 O2 178.6 . . ?
O1E Ru1 O2 178.29(12) . . ?
O2E Ru1 O2 0.25(18) . . ?
N1 Ru1 N5 93.1 . . ?
O1E Ru1 N5 93.26(12) . . ?
O2E Ru1 N5 86.09(18) . . ?
O2 Ru1 N5 85.9 . . ?
N1 Ru1 N5E 91.85(16) . . ?
O1E Ru1 N5E 92.03(16) . . ?
O2E Ru1 N5E 87.30(18) . . ?
O2 Ru1 N5E 87.08(16) . . ?
N5 Ru1 N5E 1.43(16) . . ?
N1 Ru1 N2 92.3 . . ?
O1E Ru1 N2 92.78(12) . . ?
O2E Ru1 N2 88.64(19) . . ?
O2 Ru1 N2 88.8 . . ?
N5 Ru1 N2 95.9 . . ?
N5E Ru1 N2 96.70(17) . . ?
N1 Ru1 N4 95.7 . . ?
O1E Ru1 N4 95.16(12) . . ?
O2E Ru1 N4 83.40(19) . . ?
O2 Ru1 N4 83.3 . . ?
N5 Ru1 N4 82.0 . . ?
N5E Ru1 N4 81.37(17) . . ?
N2 Ru1 N4 171.9 . . ?
N1 Ru1 N3E 93.85(16) . . ?
O1E Ru1 N3E 93.70(17) . . ?
O2E Ru1 N3E 87.02(18) . . ?
O2 Ru1 N3E 87.24(16) . . ?
N5 Ru1 N3E 172.61(17) . . ?
N5E Ru1 N3E 174.01(19) . . ?
N2 Ru1 N3E 81.26(17) . . ?
N4 Ru1 N3E 99.87(17) . . ?
N1 Ru1 N2E 90.56(14) . . ?
O1E Ru1 N2E 91.08(15) . . ?
O2E Ru1 N2E 90.34(19) . . ?
O2 Ru1 N2E 90.47(15) . . ?
N5 Ru1 N2E 95.47(15) . . ?
N5E Ru1 N2E 96.23(16) . . ?
N2 Ru1 N2E 1.78(14) . . ?
N4 Ru1 N2E 173.37(15) . . ?
N3E Ru1 N2E 81.89(16) . . ?
N1 Ru1 N3 95.3 . . ?
O1E Ru1 N3 95.14(12) . . ?
O2E Ru1 N3 85.56(18) . . ?
O2 Ru1 N3 85.8 . . ?
N5 Ru1 N3 171.5 . . ?
N5E Ru1 N3 172.79(16) . . ?
N2 Ru1 N3 82.1 . . ?
N4 Ru1 N3 98.8 . . ?
N3E Ru1 N3 1.71(17) . . ?
N2E Ru1 N3 82.80(15) . . ?
N1 Ru1 N4E 94.23(17) . . ?
O1E Ru1 N4E 93.72(17) . . ?
O2E Ru1 N4E 84.85(19) . . ?
O2 Ru1 N4E 84.72(17) . . ?
N5 Ru1 N4E 82.69(17) . . ?
N5E Ru1 N4E 82.04(17) . . ?
N2 Ru1 N4E 173.42(18) . . ?
N4 Ru1 N4E 1.58(18) . . ?
N3E Ru1 N4E 99.35(17) . . ?
N2E Ru1 N4E 174.9(2) . . ?
N3 Ru1 N4E 98.32(17) . . ?
O1 N1 Ru1 178.3 . . ?
C1 N2 Ru1 108.7 . . ?
N2 C1 C2 108.1 . . ?
N3 C2 C1 107.4 . . ?
C2 N3 Ru1 108.5 . . ?
C3 N4 Ru1 109.0 . . ?
N4 C3 C4 108.7 . . ?
N5 C4 C3 107.4 . . ?
C4 N5 Ru1 109.1 . . ?
N1E O1E Ru1 177.8(3) . . ?
C1E N2E Ru1 108.9(3) . . ?
N2E C1E C2E 107.8(4) . . ?
N3E C2E C1E 106.9(4) . . ?
C2E N3E Ru1 109.1(3) . . ?
C3E N4E Ru1 108.2(3) . . ?
C4E C3E N4E 108.0(4) . . ?
N5E C4E C3E 107.8(4) . . ?
C4E N5E Ru1 109.4(3) . . ?

loop_
_geom_bond_atom_site_label_1
_geom_bond_atom_site_label_2
_geom_bond_distance
_geom_bond_site_symmetry_2
_geom_bond_publ_flag
Ru1 N1 1.7431 . ?
Ru1 O1E 1.834(4) . ?
Ru1 O2E 2.039(5) . ?
Ru1 O2 2.0592 . ?
Ru1 N5 2.1022 . ?
Ru1 N5E 2.107(4) . ?
Ru1 N2 2.1086 . ?
Ru1 N4 2.1122 . ?
Ru1 N3E 2.115(4) . ?
Ru1 N2E 2.116(4) . ?
Ru1 N3 2.1169 . ?
Ru1 N4E 2.129(4) . ?
N1 O1 1.1457 . ?
N2 C1 1.4930 . ?
C1 C2 1.5231 . ?
C2 N3 1.4984 . ?
N4 C3 1.4983 . ?
C3 C4 1.5185 . ?
C4 N5 1.4938 . ?
O1E N1E 1.169(6) . ?
N2E C1E 1.507(6) . ?
C1E C2E 1.533(7) . ?
C2E N3E 1.499(7) . ?
N4E C3E 1.523(7) . ?
C3E C4E 1.516(8) . ?
C4E N5E 1.496(7) . ?
